data_7052117
loop_
_publ_author_name
'Alberto Avenoza'
'Jes\'us H. Busto'
'Noelia Canal'
'Jos\'e I. Garc\'ia'
'Gonzalo Jim\'enez-Os\'es'
'Jes\'us M. Peregrina'
'Marta P\'erez-Fern\'andez'

_publ_section_title
;
 Mechanistic study of the ring-size modulation in Michael?Dieckmann
 type reactions of 2-acylaminoacrylates with ketene diethyl acetal
;
_journal_issue 2
_journal_name_full 'New Journal of Chemistry'
_journal_page_first 224
_journal_paper_doi 10.1039/b615220a
_journal_volume 31
_journal_year 2007
_chemical_formula_sum 'C12 H14 F3 N O5'
_chemical_formula_weight 309.24
_chemical_name_common mar147
_chemical_name_systematic
;
?
;
_space_group_IT_number 2
_symmetry_cell_setting triclinic
_symmetry_space_group_name_Hall '-P 1'
_symmetry_space_group_name_H-M 'P -1'
_atom_sites_solution_hydrogens geom
_atom_sites_solution_primary direct
_atom_sites_solution_secondary difmap
_audit_creation_method SHELXL-97
_cell_angle_alpha 69.2894(10)
_cell_angle_beta 82.1053(10)
_cell_angle_gamma 77.1832(14)
_cell_formula_units_Z 2
_cell_length_a 8.3685(2)
_cell_length_b 9.1253(2)
_cell_length_c 9.7248(3)
_cell_measurement_reflns_used 7284
_cell_measurement_temperature 173(2)
_cell_measurement_theta_max 27.88
_cell_measurement_theta_min 0.21
_cell_volume 675.92(3)
_computing_cell_refinement 'HKL Scalepack (Otwinowski & Minor 1997)'
_computing_data_collection KappaCCD
_computing_data_reduction 'Denzo and Scalepak (Otwinowski , 1997'
_computing_molecular_graphics ORTEP-III
_computing_structure_refinement 'SHELXL-97 (Sheldrick, 1997)'
_computing_structure_solution 'SHELXS-97 (Sheldrick, 1990)'
_diffrn_ambient_temperature 173(2)
_diffrn_measured_fraction_theta_full 0.988
_diffrn_measured_fraction_theta_max 0.988
_diffrn_measurement_device_type KappaCCD
_diffrn_measurement_method CCD
_diffrn_radiation_monochromator graphite
_diffrn_radiation_source 'normal-focus sealed tube'
_diffrn_radiation_type MoK\a
_diffrn_radiation_wavelength 0.71073
_diffrn_reflns_av_R_equivalents 0.0338
_diffrn_reflns_av_sigmaI/netI 0.0408
_diffrn_reflns_limit_h_max 11
_diffrn_reflns_limit_h_min -9
_diffrn_reflns_limit_k_max 11
_diffrn_reflns_limit_k_min -11
_diffrn_reflns_limit_l_max 12
_diffrn_reflns_limit_l_min -12
_diffrn_reflns_number 9439
_diffrn_reflns_theta_full 27.89
_diffrn_reflns_theta_max 27.89
_diffrn_reflns_theta_min 2.24
_exptl_absorpt_coefficient_mu 0.143
_exptl_absorpt_correction_type none
_exptl_crystal_colour Colourless
_exptl_crystal_density_diffrn 1.520
_exptl_crystal_density_method 'not measured'
_exptl_crystal_description Prism
_exptl_crystal_F_000 320
_exptl_crystal_size_max 0.35
_exptl_crystal_size_mid 0.30
_exptl_crystal_size_min 0.22
_refine_diff_density_max 0.284
_refine_diff_density_min -0.199
_refine_diff_density_rms 0.039
_refine_ls_extinction_method none
_refine_ls_goodness_of_fit_ref 1.045
_refine_ls_hydrogen_treatment constr
_refine_ls_matrix_type full
_refine_ls_number_parameters 190
_refine_ls_number_reflns 3169
_refine_ls_number_restraints 0
_refine_ls_restrained_S_all 1.045
_refine_ls_R_factor_all 0.0542
_refine_ls_R_factor_gt 0.0385
_refine_ls_shift/su_max 0.000
_refine_ls_shift/su_mean 0.000
_refine_ls_structure_factor_coef Fsqd
_refine_ls_weighting_details 'calc w=1/[\s^2^(Fo^2^)+(0.0374P)^2^+0.1912P] where P=(Fo^2^+2Fc^2^)/3'
_refine_ls_weighting_scheme calc
_refine_ls_wR_factor_gt 0.0900
_refine_ls_wR_factor_ref 0.0979
_reflns_number_gt 2495
_reflns_number_total 3169
_reflns_threshold_expression >2sigma(I)
_cod_data_source_file b615220a.txt
_cod_data_source_block publication_text
_cod_depositor_comments
;
The following automatic conversions were performed:
'_symmetry_cell_setting' value 'Triclinic' changed to 'triclinic'
according to '/home/saulius/struct/CIF-dictionaries/cif_core.dic'
dictionary named 'cif_core.dic' version 2.4.1 from 2010-06-29.

Automatic conversion script
Id: cif_fix_enum 1527 2010-12-29 10:47:43Z saulius 
;
_cod_original_formula_sum 'C12 H14 F3 N1 O5'
_cod_database_code 7052117

loop_
_symmetry_equiv_pos_as_xyz
'x, y, z'
'-x, -y, -z'

loop_
_atom_site_label
_atom_site_type_symbol
_atom_site_fract_x
_atom_site_fract_y
_atom_site_fract_z
_atom_site_U_iso_or_equiv
_atom_site_adp_type
_atom_site_occupancy
_atom_site_symmetry_multiplicity
_atom_site_calc_flag
_atom_site_refinement_flags
_atom_site_disorder_assembly
_atom_site_disorder_group
N1 N 0.79895(13) 0.26156(13) 0.20150(11) 0.0240(2) Uani 1 1 d . . .
H1 H 0.8988 0.2413 0.1593 0.029 Uiso 1 1 d R . .
O2 O 1.02712(11) 0.34247(11) 0.37468(10) 0.0268(2) Uani 1 1 d . . .
F3 F 0.88550(11) -0.02217(11) 0.13978(11) 0.0473(3) Uani 1 1 d . . .
O4 O 0.87679(12) 0.76402(12) -0.06408(11) 0.0327(2) Uani 1 1 d . . .
O5 O 0.66931(13) 0.35684(12) 0.53349(11) 0.0340(2) Uani 1 1 d . . .
O6 O 0.54865(12) 0.18706(13) 0.26277(11) 0.0351(3) Uani 1 1 d . . .
O7 O 0.78955(12) 0.12991(11) 0.49122(10) 0.0303(2) Uani 1 1 d . . .
C8 C 0.92656(15) 0.43593(15) 0.26945(14) 0.0234(3) Uani 1 1 d . . .
C9 C 0.68512(16) 0.17941(16) 0.20121(14) 0.0259(3) Uani 1 1 d . . .
F10 F 0.63354(13) -0.02402(13) 0.12579(13) 0.0560(3) Uani 1 1 d . . .
C11 C 0.83978(16) 0.65742(16) 0.04735(14) 0.0263(3) Uani 1 1 d . . .
C12 C 0.95623(16) 0.56831(15) 0.15906(14) 0.0261(3) Uani 1 1 d . . .
H12 H 1.0563 0.6056 0.1537 0.031 Uiso 1 1 d R . .
F13 F 0.75027(14) 0.15619(13) -0.03549(10) 0.0551(3) Uani 1 1 d . . .
C14 C 0.62874(16) 0.51329(16) 0.22651(15) 0.0267(3) Uani 1 1 d . . .
H14A H 0.5306 0.4741 0.2289 0.032 Uiso 1 1 d R . .
H14B H 0.6099 0.5795 0.2871 0.032 Uiso 1 1 d R . .
C15 C 0.76909(15) 0.37170(15) 0.28564(14) 0.0229(3) Uani 1 1 d . . .
C16 C 0.73368(16) 0.28571(16) 0.45194(14) 0.0247(3) Uani 1 1 d . . .
C17 C 0.67283(17) 0.61348(17) 0.06881(15) 0.0299(3) Uani 1 1 d . . .
H17A H 0.5907 0.7089 0.0423 0.036 Uiso 1 1 d R . .
H17B H 0.6690 0.5522 0.0073 0.036 Uiso 1 1 d R . .
C18 C 1.18577(17) 0.38249(18) 0.37476(16) 0.0315(3) Uani 1 1 d . . .
H18A H 1.2528 0.3720 0.2891 0.038 Uiso 1 1 d R . .
H18B H 1.1703 0.4904 0.3735 0.038 Uiso 1 1 d R . .
C19 C 0.73929(18) 0.06995(18) 0.10742(16) 0.0314(3) Uani 1 1 d . . .
C20 C 1.26226(18) 0.26853(19) 0.51326(16) 0.0357(3) Uani 1 1 d . . .
H20A H 1.3679 0.2905 0.5183 0.043 Uiso 1 1 d R . .
H20B H 1.2748 0.1615 0.5128 0.043 Uiso 1 1 d R . .
H20C H 1.1924 0.2799 0.5972 0.043 Uiso 1 1 d R . .
C21 C 0.7749(2) 0.04273(19) 0.64825(16) 0.0406(4) Uani 1 1 d . . .
H21A H 0.8186 -0.0684 0.6657 0.049 Uiso 1 1 d R . .
H21B H 0.6613 0.0559 0.6830 0.049 Uiso 1 1 d R . .
H21C H 0.8352 0.0829 0.6997 0.049 Uiso 1 1 d R . .

loop_
_atom_site_aniso_label
_atom_site_aniso_U_11
_atom_site_aniso_U_22
_atom_site_aniso_U_33
_atom_site_aniso_U_23
_atom_site_aniso_U_13
_atom_site_aniso_U_12
N1 0.0216(5) 0.0277(6) 0.0241(6) -0.0111(5) 0.0014(4) -0.0050(4)
O2 0.0228(5) 0.0289(5) 0.0272(5) -0.0055(4) -0.0039(4) -0.0068(4)
F3 0.0392(5) 0.0482(6) 0.0612(6) -0.0328(5) -0.0067(4) 0.0045(4)
O4 0.0331(5) 0.0285(5) 0.0284(5) -0.0032(4) 0.0042(4) -0.0037(4)
O5 0.0382(6) 0.0354(6) 0.0269(5) -0.0127(4) 0.0053(4) -0.0042(4)
O6 0.0267(5) 0.0432(6) 0.0411(6) -0.0206(5) 0.0061(4) -0.0125(4)
O7 0.0405(6) 0.0247(5) 0.0233(5) -0.0046(4) -0.0030(4) -0.0064(4)
C8 0.0225(6) 0.0254(6) 0.0235(6) -0.0105(5) -0.0004(5) -0.0034(5)
C9 0.0248(7) 0.0291(7) 0.0242(6) -0.0087(5) -0.0017(5) -0.0059(5)
F10 0.0483(6) 0.0665(7) 0.0794(8) -0.0514(6) 0.0129(5) -0.0290(5)
C11 0.0276(7) 0.0238(6) 0.0256(7) -0.0096(6) 0.0033(5) -0.0019(5)
C12 0.0242(6) 0.0266(7) 0.0278(7) -0.0095(6) 0.0016(5) -0.0072(5)
F13 0.0823(8) 0.0570(6) 0.0276(5) -0.0194(5) -0.0006(5) -0.0098(6)
C14 0.0223(6) 0.0276(7) 0.0280(7) -0.0079(6) -0.0001(5) -0.0038(5)
C15 0.0223(6) 0.0236(6) 0.0227(6) -0.0080(5) 0.0006(5) -0.0048(5)
C16 0.0220(6) 0.0275(7) 0.0253(7) -0.0081(6) -0.0015(5) -0.0071(5)
C17 0.0261(7) 0.0298(7) 0.0288(7) -0.0048(6) -0.0036(5) -0.0022(6)
C18 0.0245(7) 0.0386(8) 0.0332(7) -0.0110(6) -0.0027(6) -0.0106(6)
C19 0.0299(7) 0.0368(8) 0.0323(7) -0.0164(6) -0.0001(6) -0.0087(6)
C20 0.0293(7) 0.0451(9) 0.0346(8) -0.0141(7) -0.0075(6) -0.0061(7)
C21 0.0592(10) 0.0334(8) 0.0246(7) -0.0013(6) -0.0057(7) -0.0116(7)

loop_
_atom_type_symbol
_atom_type_description
_atom_type_scat_dispersion_real
_atom_type_scat_dispersion_imag
_atom_type_scat_source
C C 0.0033 0.0016 'International Tables Vol C Tables 4.2.6.8 and 6.1.1.4'
H H 0.0000 0.0000 'International Tables Vol C Tables 4.2.6.8 and 6.1.1.4'
F F 0.0171 0.0103 'International Tables Vol C Tables 4.2.6.8 and 6.1.1.4'
N N 0.0061 0.0033 'International Tables Vol C Tables 4.2.6.8 and 6.1.1.4'
O O 0.0106 0.0060 'International Tables Vol C Tables 4.2.6.8 and 6.1.1.4'

loop_
_geom_angle_atom_site_label_1
_geom_angle_atom_site_label_2
_geom_angle_atom_site_label_3
_geom_angle
_geom_angle_site_symmetry_1
_geom_angle_site_symmetry_3
_geom_angle_publ_flag
C9 N1 C15 121.07(11) . . ?
C9 N1 H1 120.0 . . ?
C15 N1 H1 118.6 . . ?
C8 O2 C18 119.04(10) . . ?
C16 O7 C21 115.51(11) . . ?
O2 C8 C12 126.47(12) . . ?
O2 C8 C15 111.14(10) . . ?
C12 C8 C15 122.37(11) . . ?
O6 C9 N1 126.79(13) . . ?
O6 C9 C19 119.77(12) . . ?
N1 C9 C19 113.42(11) . . ?
O4 C11 C12 121.24(12) . . ?
O4 C11 C17 120.36(12) . . ?
C12 C11 C17 118.38(11) . . ?
C8 C12 C11 121.58(12) . . ?
C8 C12 H12 119.7 . . ?
C11 C12 H12 118.7 . . ?
C17 C14 C15 110.69(11) . . ?
C17 C14 H14A 109.3 . . ?
C15 C14 H14A 109.4 . . ?
C17 C14 H14B 108.6 . . ?
C15 C14 H14B 109.3 . . ?
H14A C14 H14B 109.5 . . ?
N1 C15 C8 107.13(10) . . ?
N1 C15 C14 111.97(11) . . ?
C8 C15 C14 108.51(10) . . ?
N1 C15 C16 111.84(10) . . ?
C8 C15 C16 107.13(10) . . ?
C14 C15 C16 110.04(10) . . ?
O5 C16 O7 125.59(12) . . ?
O5 C16 C15 122.08(12) . . ?
O7 C16 C15 112.25(11) . . ?
C11 C17 C14 113.85(11) . . ?
C11 C17 H17A 109.4 . . ?
C14 C17 H17A 107.7 . . ?
C11 C17 H17B 109.3 . . ?
C14 C17 H17B 107.0 . . ?
H17A C17 H17B 109.5 . . ?
O2 C18 C20 106.94(11) . . ?
O2 C18 H18A 109.5 . . ?
C20 C18 H18A 111.0 . . ?
O2 C18 H18B 109.4 . . ?
C20 C18 H18B 110.5 . . ?
H18A C18 H18B 109.5 . . ?
F10 C19 F3 107.64(12) . . ?
F10 C19 F13 107.68(12) . . ?
F3 C19 F13 107.01(12) . . ?
F10 C19 C9 111.36(11) . . ?
F3 C19 C9 112.38(11) . . ?
F13 C19 C9 110.56(12) . . ?
C18 C20 H20A 110.0 . . ?
C18 C20 H20B 109.0 . . ?
H20A C20 H20B 109.5 . . ?
C18 C20 H20C 109.4 . . ?
H20A C20 H20C 109.5 . . ?
H20B C20 H20C 109.5 . . ?
O7 C21 H21A 109.3 . . ?
O7 C21 H21B 109.5 . . ?
H21A C21 H21B 109.5 . . ?
O7 C21 H21C 109.5 . . ?
H21A C21 H21C 109.5 . . ?
H21B C21 H21C 109.5 . . ?

loop_
_geom_bond_atom_site_label_1
_geom_bond_atom_site_label_2
_geom_bond_distance
_geom_bond_site_symmetry_2
_geom_bond_publ_flag
N1 C9 1.3373(17) . ?
N1 C15 1.4683(17) . ?
N1 H1 0.8896 . ?
O2 C8 1.3355(16) . ?
O2 C18 1.4531(15) . ?
F3 C19 1.3285(17) . ?
O4 C11 1.2298(16) . ?
O5 C16 1.1968(16) . ?
O6 C9 1.2140(16) . ?
O7 C16 1.3250(16) . ?
O7 C21 1.4534(16) . ?
C8 C12 1.3475(18) . ?
C8 C15 1.5248(17) . ?
C9 C19 1.538(2) . ?
F10 C19 1.3173(17) . ?
C11 C12 1.4510(19) . ?
C11 C17 1.5051(19) . ?
C12 H12 0.9600 . ?
F13 C19 1.3352(17) . ?
C14 C17 1.5253(18) . ?
C14 C15 1.5382(18) . ?
C14 H14A 0.9600 . ?
C14 H14B 0.9599 . ?
C15 C16 1.5469(18) . ?
C17 H17A 0.9601 . ?
C17 H17B 0.9601 . ?
C18 C20 1.502(2) . ?
C18 H18A 0.9600 . ?
C18 H18B 0.9601 . ?
C20 H20A 0.9601 . ?
C20 H20B 0.9600 . ?
C20 H20C 0.9599 . ?
C21 H21A 0.9601 . ?
C21 H21B 0.9599 . ?
C21 H21C 0.9599 . ?

loop_
_cod_related_entry_id
_cod_related_entry_database
_cod_related_entry_code
1 ChemSpider 13171961
